data_4309936
loop_
_publ_author_name
'Laura A. Clapp'
'Chynthia J. Siddons'
'Jason R. Whitehead'
'Donald G. VanDerveer'
'Robin D. Rogers'
'Scott T. Griffin'
'S. Bart Jones'
'Robert D. Hancock'

_publ_section_title
;
Factors Controlling Metal-Ion Selectivity in the Binding Sites of
Calcium-Binding Proteins. The Metal-Binding Properties of Amide Donors. A
Crystallographic and Thermodynamic Study
;
_journal_name_full 'Inorganic Chemistry'
_journal_page_first 8495
_journal_page_last 8502
_journal_paper_doi 10.1021/ic050632s
_journal_volume 44
_journal_year 2005
_chemical_formula_sum 'C10 H20 Cd N8 O10'
_chemical_formula_weight 524.74
_chemical_name_common Cd(EDTAM)(NO3)2
_chemical_name_systematic
; 
 ? 
;
_space_group_IT_number 14
_symmetry_cell_setting monoclinic
_symmetry_space_group_name_Hall '-P 2ybc'
_symmetry_space_group_name_H-M 'P 1 21/c 1'
_atom_sites_solution_hydrogens geom
_atom_sites_solution_primary direct
_atom_sites_solution_secondary difmap
_audit_creation_method SHELXL-97
_cell_angle_alpha 90.00
_cell_angle_beta 103.572(3)
_cell_angle_gamma 90.00
_cell_formula_units_Z 4
_cell_length_a 10.7666(17)
_cell_length_b 12.952(2)
_cell_length_c 13.273(2)
_cell_measurement_reflns_used 902
_cell_measurement_temperature 173(2)
_cell_measurement_theta_max 23.25
_cell_measurement_theta_min 2.50
_cell_volume 1799.2(5)
_computing_cell_refinement 'Bruker SMART'
_computing_data_collection 'Bruker SMART'
_computing_data_reduction 'Bruker SAINT'
_computing_molecular_graphics 'Bruker SHELXTL'
_computing_publication_material 'Bruker SHELXTL'
_computing_structure_refinement 'SHELXL-97 (Sheldrick, 1997)'
_computing_structure_solution 'SHELXS-97 (Sheldrick, 1990)'
_diffrn_ambient_temperature 173(2)
_diffrn_measured_fraction_theta_full 1.000
_diffrn_measured_fraction_theta_max 1.000
_diffrn_measurement_device_type 'CCD area detector'
_diffrn_measurement_method 'phi and omega scans'
_diffrn_radiation_monochromator graphite
_diffrn_radiation_source 'fine-focus sealed tube'
_diffrn_radiation_type MoK\a
_diffrn_radiation_wavelength 0.71073
_diffrn_reflns_av_R_equivalents 0.0162
_diffrn_reflns_av_sigmaI/netI 0.0157
_diffrn_reflns_limit_h_max 11
_diffrn_reflns_limit_h_min -11
_diffrn_reflns_limit_k_max 14
_diffrn_reflns_limit_k_min -13
_diffrn_reflns_limit_l_max 12
_diffrn_reflns_limit_l_min -14
_diffrn_reflns_number 8037
_diffrn_reflns_theta_full 23.27
_diffrn_reflns_theta_max 23.27
_diffrn_reflns_theta_min 1.95
_exptl_absorpt_coefficient_mu 1.287
_exptl_absorpt_correction_T_max 1.020
_exptl_absorpt_correction_T_min 0.991
_exptl_absorpt_correction_type sphere
_exptl_absorpt_process_details SADABS
_exptl_crystal_colour Colorless
_exptl_crystal_density_diffrn 1.937
_exptl_crystal_density_meas 0
_exptl_crystal_density_method 'not measured'
_exptl_crystal_description Fragment
_exptl_crystal_F_000 1056
_exptl_crystal_size_max 0.65
_exptl_crystal_size_mid 0.32
_exptl_crystal_size_min 0.24
_refine_diff_density_max 0.332
_refine_diff_density_min -0.397
_refine_diff_density_rms 0.062
_refine_ls_extinction_method none
_refine_ls_goodness_of_fit_ref 1.083
_refine_ls_hydrogen_treatment mixed
_refine_ls_matrix_type full
_refine_ls_number_parameters 342
_refine_ls_number_reflns 2584
_refine_ls_number_restraints 0
_refine_ls_restrained_S_all 1.083
_refine_ls_R_factor_all 0.0177
_refine_ls_R_factor_gt 0.0167
_refine_ls_shift/su_max 0.001
_refine_ls_shift/su_mean 0.000
_refine_ls_structure_factor_coef Fsqd
_refine_ls_weighting_details '0.0260 0.8464'
_refine_ls_weighting_scheme calc
_refine_ls_wR_factor_gt 0.0426
_refine_ls_wR_factor_ref 0.0432
_reflns_number_gt 2465
_reflns_number_total 2584
_reflns_threshold_expression >2sigma(I)
_cod_data_source_file ic050632ssi20050830_035705.cif
_cod_data_source_block s1
_cod_depositor_comments
;
The following automatic conversions were performed:
'_symmetry_cell_setting' value 'Monoclinic' changed to 'monoclinic'
according to '/home/saulius/struct/CIF-dictionaries/cif_core.dic'
dictionary named 'cif_core.dic' version 2.4.1 from
2010-06-29.

'_exptl_absorpt_correction_type' value 'Sphere' changed to
'sphere' according to '/home/saulius/struct/CIF-dictionaries/cif_core.dic'
dictionary named 'cif_core.dic' version 2.4.1 from 2010-06-29.

Automatic conversion script
Id: cif_fix_enum 1527 2010-12-29 10:47:43Z saulius 
;
_cod_database_code 4309936

loop_
_symmetry_equiv_pos_as_xyz
'x, y, z'
'-x, y+1/2, -z+1/2'
'-x, -y, -z'
'x, -y-1/2, z-1/2'

loop_
_atom_site_label
_atom_site_type_symbol
_atom_site_fract_x
_atom_site_fract_y
_atom_site_fract_z
_atom_site_U_iso_or_equiv
_atom_site_adp_type
_atom_site_occupancy
_atom_site_symmetry_multiplicity
_atom_site_calc_flag
_atom_site_refinement_flags
_atom_site_disorder_assembly
_atom_site_disorder_group
Cd1 Cd 0.216197(12) 0.170612(10) 0.408328(10) 0.01346(7) Uani 1 1 d . . .
O1 O 0.42161(14) 0.18659(11) 0.35566(11) 0.0209(3) Uani 1 1 d . . .
O2 O 0.25596(13) 0.08436(11) 0.57712(10) 0.0179(3) Uani 1 1 d . . .
O3 O 0.17633(14) 0.29955(11) 0.28143(11) 0.0213(3) Uani 1 1 d . . .
O4 O 0.01180(13) 0.11313(11) 0.41692(11) 0.0200(3) Uani 1 1 d . . .
O5 O 0.25522(15) -0.10462(12) 0.90662(12) 0.0309(4) Uani 1 1 d . . .
O6 O 0.18991(17) -0.24667(12) 0.82550(12) 0.0361(4) Uani 1 1 d . . .
O7 O 0.30355(17) -0.14045(13) 0.76096(13) 0.0360(4) Uani 1 1 d . . .
O8 O 0.29653(14) -0.05799(11) 0.22287(11) 0.0246(3) Uani 1 1 d . . .
O9 O 0.32064(14) -0.01621(12) 0.38487(11) 0.0271(4) Uani 1 1 d . . .
O10 O 0.17565(13) 0.05952(11) 0.26735(11) 0.0209(3) Uani 1 1 d . . .
N1 N 0.36754(15) 0.26397(12) 0.53516(12) 0.0146(3) Uani 1 1 d . . .
N2 N 0.60794(17) 0.27410(17) 0.39047(17) 0.0215(4) Uani 1 1 d . . .
H2BN H 0.633(2) 0.2401(18) 0.3500(19) 0.017(6) Uiso 1 1 d . . .
H2AN H 0.648(3) 0.316(2) 0.426(2) 0.030(8) Uiso 1 1 d . . .
N3 N 0.4170(2) 0.04877(15) 0.71578(14) 0.0218(4) Uani 1 1 d . . .
H3BN H 0.494(3) 0.0594(19) 0.7446(18) 0.027(7) Uiso 1 1 d . . .
H3AN H 0.379(2) -0.003(2) 0.7339(17) 0.022(6) Uiso 1 1 d . . .
N4 N 0.09385(15) 0.31046(12) 0.46240(12) 0.0145(4) Uani 1 1 d . . .
N5 N 0.06935(19) 0.44368(15) 0.22091(14) 0.0210(4) Uani 1 1 d . . .
H5BN H 0.014(2) 0.4896(19) 0.2266(17) 0.021(6) Uiso 1 1 d . . .
H5AN H 0.109(2) 0.4487(18) 0.1780(19) 0.020(6) Uiso 1 1 d . . .
N6 N -0.14517(17) 0.12777(17) 0.50159(16) 0.0200(4) Uani 1 1 d . . .
H6BN H -0.171(2) 0.1593(17) 0.5400(19) 0.012(6) Uiso 1 1 d . . .
H6NA H -0.174(2) 0.068(2) 0.4799(18) 0.026(7) Uiso 1 1 d . . .
N7 N 0.24883(17) -0.16380(13) 0.83140(14) 0.0206(4) Uani 1 1 d . . .
N8 N 0.26627(15) -0.00700(13) 0.29178(13) 0.0184(4) Uani 1 1 d . . .
C1 C 0.4471(2) 0.32382(15) 0.47976(18) 0.0174(5) Uani 1 1 d . . .
H1B H 0.3985(19) 0.3758(17) 0.4412(16) 0.009(5) Uiso 1 1 d . . .
H1A H 0.522(2) 0.3578(17) 0.5269(17) 0.020(5) Uiso 1 1 d . . .
C2 C 0.49208(19) 0.25455(15) 0.40312(15) 0.0169(4) Uani 1 1 d . . .
C3 C 0.4463(2) 0.18870(16) 0.60468(17) 0.0177(4) Uani 1 1 d . . .
H3B H 0.495(2) 0.2193(17) 0.6666(17) 0.015(5) Uiso 1 1 d . . .
H3A H 0.508(2) 0.1556(17) 0.5712(18) 0.021(6) Uiso 1 1 d . . .
C4 C 0.36500(19) 0.10239(15) 0.63234(15) 0.0163(4) Uani 1 1 d . . .
C5 C 0.2983(2) 0.33190(16) 0.59351(16) 0.0164(5) Uani 1 1 d . . .
H5B H 0.353(2) 0.3832(17) 0.6281(16) 0.014(5) Uiso 1 1 d . . .
H5A H 0.2692(18) 0.2911(16) 0.6435(16) 0.008(5) Uiso 1 1 d . . .
C6 C 0.1856(2) 0.38541(15) 0.52264(16) 0.0156(4) Uani 1 1 d . . .
H6B H 0.1459(19) 0.4293(16) 0.5631(16) 0.012(5) Uiso 1 1 d . . .
H6A H 0.215(2) 0.4301(17) 0.4762(17) 0.020(6) Uiso 1 1 d . . .
C7 C 0.0173(2) 0.35871(18) 0.36801(16) 0.0176(4) Uani 1 1 d . . .
H7B H -0.0143(19) 0.4229(18) 0.3819(15) 0.013(5) Uiso 1 1 d . . .
H7A H -0.052(2) 0.3192(17) 0.3392(18) 0.021(6) Uiso 1 1 d . . .
C8 C 0.09459(19) 0.36617(16) 0.28663(15) 0.0167(4) Uani 1 1 d . . .
C9 C 0.0119(2) 0.26367(16) 0.52357(16) 0.0163(4) Uani 1 1 d . . .
H9B H -0.056(2) 0.3066(18) 0.5304(17) 0.022(6) Uiso 1 1 d . . .
H9A H 0.060(2) 0.2487(16) 0.5909(18) 0.019(6) Uiso 1 1 d . . .
C10 C -0.04170(19) 0.16164(15) 0.47563(16) 0.0159(5) Uani 1 1 d . . .

loop_
_atom_site_aniso_label
_atom_site_aniso_U_11
_atom_site_aniso_U_22
_atom_site_aniso_U_33
_atom_site_aniso_U_23
_atom_site_aniso_U_13
_atom_site_aniso_U_12
Cd1 0.01486(10) 0.01359(10) 0.01212(10) -0.00138(5) 0.00356(7) -0.00007(5)
O1 0.0203(8) 0.0233(8) 0.0200(8) -0.0043(6) 0.0066(6) -0.0026(6)
O2 0.0197(8) 0.0183(8) 0.0157(7) 0.0012(6) 0.0040(6) -0.0027(6)
O3 0.0276(8) 0.0214(8) 0.0175(8) 0.0051(6) 0.0107(6) 0.0073(7)
O4 0.0185(7) 0.0208(8) 0.0224(8) -0.0074(6) 0.0083(6) -0.0030(6)
O5 0.0357(9) 0.0305(9) 0.0245(9) -0.0093(7) 0.0030(7) 0.0067(7)
O6 0.0501(10) 0.0290(10) 0.0330(10) -0.0031(7) 0.0174(8) -0.0162(8)
O7 0.0523(11) 0.0262(9) 0.0409(10) 0.0024(8) 0.0338(9) -0.0026(8)
O8 0.0286(8) 0.0231(8) 0.0246(8) -0.0100(7) 0.0112(7) 0.0028(7)
O9 0.0312(8) 0.0319(9) 0.0178(8) 0.0023(7) 0.0053(7) -0.0018(7)
O10 0.0194(7) 0.0191(8) 0.0255(8) -0.0044(6) 0.0078(6) 0.0020(6)
N1 0.0151(8) 0.0152(9) 0.0135(8) 0.0007(7) 0.0035(7) -0.0004(7)
N2 0.0196(10) 0.0243(11) 0.0220(10) -0.0036(9) 0.0076(9) -0.0021(9)
N3 0.0198(10) 0.0221(10) 0.0222(10) 0.0071(8) 0.0020(8) -0.0021(9)
N4 0.0169(9) 0.0143(8) 0.0121(9) 0.0010(7) 0.0031(7) 0.0007(7)
N5 0.0254(10) 0.0211(10) 0.0176(10) 0.0056(8) 0.0072(9) 0.0053(9)
N6 0.0222(10) 0.0193(11) 0.0208(10) -0.0039(9) 0.0098(8) -0.0016(9)
N7 0.0202(10) 0.0214(11) 0.0202(10) 0.0017(8) 0.0046(8) 0.0042(8)
N8 0.0202(9) 0.0162(9) 0.0204(10) -0.0013(8) 0.0083(8) -0.0035(8)
C1 0.0177(11) 0.0152(11) 0.0195(11) 0.0030(9) 0.0045(9) -0.0012(9)
C2 0.0181(11) 0.0178(11) 0.0147(10) 0.0066(9) 0.0037(8) 0.0015(9)
C3 0.0164(11) 0.0197(11) 0.0157(11) 0.0024(9) 0.0010(9) 0.0002(9)
C4 0.0184(11) 0.0155(10) 0.0163(11) -0.0011(8) 0.0068(9) 0.0040(8)
C5 0.0188(11) 0.0162(12) 0.0141(12) -0.0032(9) 0.0036(9) -0.0029(8)
C6 0.0203(10) 0.0122(11) 0.0154(10) -0.0027(9) 0.0065(9) -0.0010(8)
C7 0.0168(11) 0.0181(11) 0.0169(11) 0.0005(9) 0.0020(9) 0.0039(10)
C8 0.0189(10) 0.0163(11) 0.0131(10) -0.0017(9) 0.0003(8) -0.0007(9)
C9 0.0175(10) 0.0180(11) 0.0150(11) 0.0000(8) 0.0069(9) 0.0003(9)
C10 0.0152(11) 0.0184(11) 0.0133(11) 0.0021(8) 0.0018(8) 0.0018(8)

loop_
_atom_type_symbol
_atom_type_description
_atom_type_scat_dispersion_real
_atom_type_scat_dispersion_imag
_atom_type_scat_source
C C 0.0033 0.0016 'International Tables Vol C Tables 4.2.6.8 and 6.1.1.4'
H H 0.0000 0.0000 'International Tables Vol C Tables 4.2.6.8 and 6.1.1.4'
N N 0.0061 0.0033 'International Tables Vol C Tables 4.2.6.8 and 6.1.1.4'
O O 0.0106 0.0060 'International Tables Vol C Tables 4.2.6.8 and 6.1.1.4'
Cd Cd -0.8075 1.2024 'International Tables Vol C Tables 4.2.6.8 and 6.1.1.4'

loop_
_geom_angle_atom_site_label_1
_geom_angle_atom_site_label_2
_geom_angle_atom_site_label_3
_geom_angle
_geom_angle_site_symmetry_1
_geom_angle_site_symmetry_3
_geom_angle_publ_flag
O10 Cd1 O3 83.92(5) . . ?
O10 Cd1 O4 80.88(5) . . ?
O3 Cd1 O4 104.20(5) . . ?
O10 Cd1 N1 148.64(5) . . ?
O3 Cd1 N1 97.24(5) . . ?
O4 Cd1 N1 128.31(5) . . ?
O10 Cd1 N4 133.18(5) . . ?
O3 Cd1 N4 70.24(5) . . ?
O4 Cd1 N4 69.23(5) . . ?
N1 Cd1 N4 75.08(5) . . ?
O10 Cd1 O2 114.48(5) . . ?
O3 Cd1 O2 161.33(5) . . ?
O4 Cd1 O2 77.05(5) . . ?
N1 Cd1 O2 68.97(5) . . ?
N4 Cd1 O2 93.44(5) . . ?
O10 Cd1 O1 80.55(5) . . ?
O3 Cd1 O1 76.26(5) . . ?
O4 Cd1 O1 161.26(5) . . ?
N1 Cd1 O1 69.46(5) . . ?
N4 Cd1 O1 126.78(5) . . ?
O2 Cd1 O1 108.65(5) . . ?
C2 O1 Cd1 113.44(13) . . ?
C4 O2 Cd1 112.90(12) . . ?
C8 O3 Cd1 117.85(12) . . ?
C10 O4 Cd1 116.56(12) . . ?
N8 O10 Cd1 102.97(11) . . ?
C3 N1 C1 110.22(16) . . ?
C3 N1 C5 110.65(16) . . ?
C1 N1 C5 111.75(16) . . ?
C3 N1 Cd1 107.81(12) . . ?
C1 N1 Cd1 107.22(12) . . ?
C5 N1 Cd1 109.05(11) . . ?
C9 N4 C7 111.03(16) . . ?
C9 N4 C6 112.65(16) . . ?
C7 N4 C6 110.62(16) . . ?
C9 N4 Cd1 107.01(12) . . ?
C7 N4 Cd1 107.36(12) . . ?
C6 N4 Cd1 107.92(12) . . ?
O6 N7 O5 120.91(18) . . ?
O6 N7 O7 119.00(18) . . ?
O5 N7 O7 120.08(18) . . ?
O8 N8 O9 122.80(17) . . ?
O8 N8 O10 119.30(16) . . ?
O9 N8 O10 117.90(16) . . ?
N1 C1 C2 109.73(16) . . ?
O1 C2 N2 123.9(2) . . ?
O1 C2 C1 120.59(18) . . ?
N2 C2 C1 115.52(19) . . ?
N1 C3 C4 111.16(16) . . ?
O2 C4 N3 123.4(2) . . ?
O2 C4 C3 120.72(17) . . ?
N3 C4 C3 115.92(18) . . ?
N1 C5 C6 111.96(16) . . ?
N4 C6 C5 111.78(16) . . ?
N4 C7 C8 110.07(17) . . ?
O3 C8 N5 122.03(19) . . ?
O3 C8 C7 120.62(18) . . ?
N5 C8 C7 117.33(19) . . ?
N4 C9 C10 110.31(16) . . ?
O4 C10 N6 122.7(2) . . ?
O4 C10 C9 121.02(18) . . ?
N6 C10 C9 116.21(19) . . ?

loop_
_geom_bond_atom_site_label_1
_geom_bond_atom_site_label_2
_geom_bond_distance
_geom_bond_site_symmetry_2
_geom_bond_publ_flag
Cd1 O10 2.3193(14) . ?
Cd1 O3 2.3390(14) . ?
Cd1 O4 2.3511(14) . ?
Cd1 N1 2.3798(16) . ?
Cd1 N4 2.4444(16) . ?
Cd1 O2 2.4496(14) . ?
Cd1 O1 2.4795(15) . ?
O1 C2 1.234(2) . ?
O2 C4 1.251(2) . ?
O3 C8 1.246(3) . ?
O4 C10 1.243(2) . ?
O5 N7 1.248(2) . ?
O6 N7 1.240(2) . ?
O7 N7 1.254(2) . ?
O8 N8 1.232(2) . ?
O9 N8 1.243(2) . ?
O10 N8 1.285(2) . ?
N1 C3 1.467(3) . ?
N1 C1 1.473(3) . ?
N1 C5 1.483(3) . ?
N2 C2 1.322(3) . ?
N3 C4 1.316(3) . ?
N4 C9 1.463(3) . ?
N4 C7 1.468(3) . ?
N4 C6 1.479(3) . ?
N5 C8 1.316(3) . ?
N6 C10 1.316(3) . ?
C1 C2 1.518(3) . ?
C3 C4 1.517(3) . ?
C5 C6 1.518(3) . ?
C7 C8 1.514(3) . ?
C9 C10 1.521(3) . ?

loop_
_geom_hbond_atom_site_label_D
_geom_hbond_atom_site_label_H
_geom_hbond_atom_site_label_A
_geom_hbond_distance_DH
_geom_hbond_distance_HA
_geom_hbond_distance_DA
_geom_hbond_angle_DHA
_geom_hbond_site_symmetry_A
N2 H2BN O7 0.79(3) 2.19(3) 2.974(3) 177(2) 3_656
N2 H2AN O5 0.78(3) 2.45(3) 3.167(3) 154(3) 2_656
N3 H3BN O8 0.84(3) 2.20(3) 3.002(3) 161(2) 3_656
N3 H3AN O7 0.84(3) 2.03(3) 2.864(3) 170(2) .
N5 H5BN O10 0.86(3) 2.25(3) 3.070(3) 160(2) 2
N5 H5AN O2 0.79(3) 2.34(3) 3.100(3) 162(2) 4_565
N6 H6BN O6 0.76(3) 2.21(3) 2.943(3) 164(2) 2_556
N6 H6NA O2 0.86(3) 2.22(3) 3.079(3) 177(2) 3_556
